data_8105551
loop_
_publ_author_name
'Chen, Xiao-Ming'
'Zhang, Xing-Yu'
'He, Fu-Lin'
'Pan, Jun'
'Jia, Guo-Kai'

_publ_section_title
;
 Crystal structure of (2E,4Z)-dimethyl
 4-((phenylamino)methylene)pent-2-enedioate, C14H15N1O4
;
_journal_issue 1
_journal_name_full 'Zeitschrift f\"ur Kristallographie - New Crystal Structures'
_journal_page_first 87
_journal_page_last 89
_journal_paper_doi 10.1515/ncrs-2018-0194
_journal_volume 234
_journal_year 2018
_chemical_formula_moiety '2(C14 H15 N O4)'
_chemical_formula_sum 'C28 H30 N2 O8'
_chemical_formula_weight 522.54
_chemical_name_systematic
;
(2<i>E</i>,4<i>Z</i>)-dimethyl 4-((phenylamino)methylene)pent-2-enedioate
;
_space_group_IT_number 2
_space_group_name_Hall '-P 1'
_space_group_name_H-M_alt 'P -1'
_symmetry_cell_setting triclinic
_symmetry_Int_Tables_number 2
_symmetry_space_group_name_Hall '-P 1'
_symmetry_space_group_name_H-M 'P -1'
_cell_angle_alpha 79.242(2)
_cell_angle_beta 78.647(3)
_cell_angle_gamma 85.496(3)
_cell_formula_units_Z 2
_cell_length_a 8.2018(4)
_cell_length_b 11.5512(5)
_cell_length_c 14.4121(7)
_cell_measurement_reflns_used 7358
_cell_measurement_temperature 296(2)
_cell_measurement_theta_max 27.44
_cell_measurement_theta_min 2.51
_cell_volume 1313.93(11)
_diffrn_ambient_temperature 296.15
_diffrn_measured_fraction_theta_full 0.992
_diffrn_measured_fraction_theta_max 0.968
_diffrn_measurement_device_type 'Bruker APEX-II CCD'
_diffrn_measurement_method '\f and \w scans '
_diffrn_radiation_type 'Mo K\a'
_diffrn_radiation_wavelength 0.71073
_diffrn_reflns_av_R_equivalents 0.0169
_diffrn_reflns_limit_h_max 10
_diffrn_reflns_limit_h_min -10
_diffrn_reflns_limit_k_max 15
_diffrn_reflns_limit_k_min -14
_diffrn_reflns_limit_l_max 18
_diffrn_reflns_limit_l_min -18
_diffrn_reflns_number 20977
_diffrn_reflns_theta_full 25.242
_diffrn_reflns_theta_max 27.586
_exptl_absorpt_coefficient_mu 0.097
_exptl_absorpt_correction_T_max 0.7455
_exptl_absorpt_correction_T_min 0.6889
_exptl_absorpt_correction_type multi-scan
_exptl_absorpt_process_details
;
ADABS-2014/5 (Bruker,2014/5) was used for absorption correction.
wR2(int) was 0.0740 before and 0.0338 after correction.
The Ratio of minimum to maximum transmission is 0.9241.
The \l/2 correction factor is 0.00150.
;
_exptl_crystal_colour colorless
_exptl_crystal_density_diffrn 1.321
_exptl_crystal_density_method 'not measured'
_exptl_crystal_description block
_exptl_crystal_F_000 552
_exptl_crystal_size_max 0.26
_exptl_crystal_size_mid 0.24
_exptl_crystal_size_min 0.18
_refine_diff_density_max 0.324
_refine_diff_density_min -0.182
_refine_diff_density_rms 0.044
_refine_ls_abs_structure_details ' '
_refine_ls_abs_structure_Flack ' '
_refine_ls_extinction_coef .
_refine_ls_extinction_method none
_refine_ls_goodness_of_fit_ref 1.033
_refine_ls_hydrogen_treatment constr
_refine_ls_matrix_type full
_refine_ls_number_parameters 347
_refine_ls_number_reflns 5899
_refine_ls_number_restraints 0
_refine_ls_restrained_S_all 1.033
_refine_ls_R_factor_all 0.0820
_refine_ls_R_factor_gt 0.0548
_refine_ls_shift/su_max 0.000
_refine_ls_shift/su_mean 0.000
_refine_ls_structure_factor_coef Fsqd
_refine_ls_weighting_details 'calc w=1/[\s^2^(Fo^2^)+(0.1052P)^2^+0.1148P] where P=(Fo^2^+2Fc^2^)/3'
_refine_ls_weighting_scheme calc
_refine_ls_wR_factor_gt 0.1565
_refine_ls_wR_factor_ref 0.1805
_cod_data_source_file suppl_ncrs-2018-0194_suppl.cif
_cod_data_source_block 1
_cod_original_sg_symbol_H-M 'P -1 '
_cod_original_formula_sum 'C28 H30 N2 O8 '
_cod_database_code 8105551

loop_
_symmetry_equiv_pos_site_id
_symmetry_equiv_pos_as_xyz
1 'x, y, z'
2 '-x, -y, -z'

loop_
_atom_site_label
_atom_site_type_symbol
_atom_site_fract_x
_atom_site_fract_y
_atom_site_fract_z
_atom_site_U_iso_or_equiv
_atom_site_adp_type
_atom_site_occupancy
_atom_site_site_symmetry_order
_atom_site_calc_flag
_atom_site_refinement_flags_posn
_atom_site_refinement_flags_adp
_atom_site_refinement_flags_occupancy
_atom_site_disorder_assembly
_atom_site_disorder_group
O7 O 0.82537(15) 0.62219(10) 0.75870(8) 0.0605(3) Uani 1 1 d . . . . .
O3 O 0.83969(15) 0.43118(10) 0.46707(9) 0.0607(3) Uani 1 1 d . . . . .
O4 O 0.71137(16) 0.42066(10) 0.61983(9) 0.0638(3) Uani 1 1 d . . . . .
O5 O 0.80262(16) 0.91956(10) 0.50978(8) 0.0632(4) Uani 1 1 d . . . . .
O6 O 0.64784(17) 1.08640(10) 0.51680(8) 0.0691(4) Uani 1 1 d . . . . .
O1 O 0.77740(18) 0.70625(10) 0.20914(8) 0.0703(4) Uani 1 1 d . . . . .
O8 O 0.71188(16) 0.61463(11) 0.91433(9) 0.0684(4) Uani 1 1 d . . . . .
O2 O 0.68179(19) 0.89080(10) 0.21902(9) 0.0745(4) Uani 1 1 d . . . . .
N1 N 0.49067(16) 0.59313(10) 0.66189(9) 0.0503(3) Uani 1 1 d . . . . .
H1 H 0.539924 0.527202 0.681547 0.060 Uiso 1 1 calc R . . . .
N2 N 0.49905(17) 0.79047(11) 0.95934(9) 0.0540(4) Uani 1 1 d . . . . .
H2 H 0.546581 0.723685 0.978604 0.065 Uiso 1 1 calc R . . . .
C18 C 0.69641(19) 0.84022(12) 0.70105(10) 0.0451(3) Uani 1 1 d . . . . .
H18 H 0.775211 0.799546 0.661877 0.054 Uiso 1 1 calc R . . . .
C8 C 0.53875(19) 0.63916(12) 0.56918(11) 0.0457(4) Uani 1 1 d . . . . .
H8 H 0.490213 0.711800 0.546611 0.055 Uiso 1 1 calc R . . . .
C6 C 0.73413(19) 0.47397(13) 0.53767(11) 0.0481(4) Uani 1 1 d . . . . .
C5 C 0.65401(19) 0.58790(12) 0.50454(11) 0.0452(4) Uani 1 1 d . . . . .
C22 C 0.54497(19) 0.83624(13) 0.86660(10) 0.0476(4) Uani 1 1 d . . . . .
H22 H 0.498156 0.909819 0.844825 0.057 Uiso 1 1 calc R . . . .
C19 C 0.65539(19) 0.78393(13) 0.80070(11) 0.0463(4) Uani 1 1 d . . . . .
C20 C 0.7313(2) 0.66769(13) 0.83123(11) 0.0495(4) Uani 1 1 d . . . . .
C9 C 0.3710(2) 0.63771(13) 0.73128(11) 0.0469(4) Uani 1 1 d . . . . .
C4 C 0.69484(19) 0.64128(12) 0.40386(11) 0.0475(4) Uani 1 1 d . . . . .
H4 H 0.763220 0.595024 0.364360 0.057 Uiso 1 1 calc R . . . .
C16 C 0.6924(2) 0.99066(13) 0.55655(11) 0.0484(4) Uani 1 1 d . . . . .
C23 C 0.3829(2) 0.83753(13) 1.02953(11) 0.0486(4) Uani 1 1 d . . . . .
C2 C 0.7012(2) 0.79044(14) 0.25783(11) 0.0525(4) Uani 1 1 d . . . . .
C17 C 0.6367(2) 0.94246(13) 0.65769(11) 0.0524(4) Uani 1 1 d . . . . .
H17 H 0.555412 0.985021 0.693859 0.063 Uiso 1 1 calc R . . . .
C28 C 0.2854(2) 0.93922(15) 1.00824(12) 0.0610(5) Uani 1 1 d . . . . .
H28 H 0.294166 0.979222 0.945284 0.073 Uiso 1 1 calc R . . . .
C10 C 0.3468(2) 0.57444(15) 0.82455(12) 0.0585(4) Uani 1 1 d . . . . .
H10 H 0.407962 0.504172 0.838282 0.070 Uiso 1 1 calc R . . . .
C14 C 0.2781(2) 0.74213(15) 0.71127(12) 0.0589(4) Uani 1 1 d . . . . .
H14 H 0.291918 0.785525 0.649245 0.071 Uiso 1 1 calc R . . . .
C24 C 0.3650(3) 0.77924(16) 1.12374(13) 0.0654(5) Uani 1 1 d . . . . .
H24 H 0.428938 0.710530 1.138385 0.078 Uiso 1 1 calc R . . . .
C3 C 0.6484(2) 0.74683(14) 0.36010(11) 0.0556(4) Uani 1 1 d . . . . .
H3 H 0.578455 0.795488 0.396742 0.067 Uiso 1 1 calc R . . . .
C11 C 0.2339(3) 0.61424(16) 0.89659(12) 0.0671(5) Uani 1 1 d . . . . .
H11 H 0.219312 0.571263 0.958773 0.080 Uiso 1 1 calc R . . . .
C13 C 0.1650(3) 0.78041(17) 0.78491(13) 0.0709(5) Uani 1 1 d . . . . .
H13 H 0.102876 0.850376 0.771701 0.085 Uiso 1 1 calc R . . . .
C27 C 0.1756(3) 0.98000(16) 1.08157(13) 0.0704(5) Uani 1 1 d . . . . .
H27 H 0.110535 1.048271 1.067512 0.085 Uiso 1 1 calc R . . . .
C15 C 0.8677(3) 0.96535(17) 0.41106(12) 0.0709(5) Uani 1 1 d . . . . .
H15A H 0.777904 0.983005 0.376127 0.106 Uiso 1 1 calc GR . . . .
H15B H 0.943798 0.907734 0.383888 0.106 Uiso 1 1 calc GR . . . .
H15C H 0.925005 1.035972 0.407032 0.106 Uiso 1 1 calc GR . . . .
C12 C 0.1417(3) 0.71829(18) 0.87677(13) 0.0714(5) Uani 1 1 d . . . . .
H12 H 0.064800 0.745704 0.925300 0.086 Uiso 1 1 calc R . . . .
C21 C 0.9084(3) 0.50944(16) 0.78300(15) 0.0726(5) Uani 1 1 d . . . . .
H21A H 0.970825 0.485415 0.725528 0.109 Uiso 1 1 calc GR . . . .
H21B H 0.827358 0.452171 0.814081 0.109 Uiso 1 1 calc GR . . . .
H21C H 0.982579 0.515446 0.825626 0.109 Uiso 1 1 calc GR . . . .
C7 C 0.9226(2) 0.31916(15) 0.49457(15) 0.0702(5) Uani 1 1 d . . . . .
H7A H 0.995494 0.297071 0.439310 0.105 Uiso 1 1 calc GR . . . .
H7B H 0.841264 0.260447 0.520203 0.105 Uiso 1 1 calc GR . . . .
H7C H 0.986218 0.325230 0.542548 0.105 Uiso 1 1 calc GR . . . .
C1 C 0.8426(3) 0.74309(18) 0.10951(12) 0.0754(6) Uani 1 1 d . . . . .
H1A H 0.875329 0.675029 0.079748 0.113 Uiso 1 1 calc GR . . . .
H1B H 0.937647 0.789687 0.102514 0.113 Uiso 1 1 calc GR . . . .
H1C H 0.758878 0.789366 0.079223 0.113 Uiso 1 1 calc GR . . . .
C26 C 0.1600(3) 0.92208(17) 1.17525(13) 0.0720(5) Uani 1 1 d . . . . .
H26 H 0.085824 0.951311 1.223952 0.086 Uiso 1 1 calc R . . . .
C25 C 0.2547(3) 0.82105(18) 1.19600(12) 0.0725(5) Uani 1 1 d . . . . .
H25 H 0.244244 0.780778 1.258943 0.087 Uiso 1 1 calc R . . . .

loop_
_atom_site_aniso_label
_atom_site_aniso_U_11
_atom_site_aniso_U_22
_atom_site_aniso_U_33
_atom_site_aniso_U_23
_atom_site_aniso_U_13
_atom_site_aniso_U_12
O7 0.0706(8) 0.0530(6) 0.0517(7) -0.0056(5) -0.0091(6) 0.0197(6)
O3 0.0643(8) 0.0509(6) 0.0590(7) -0.0038(5) -0.0055(6) 0.0163(5)
O4 0.0743(8) 0.0536(6) 0.0529(7) 0.0072(5) -0.0088(6) 0.0138(6)
O5 0.0850(9) 0.0527(6) 0.0384(6) 0.0014(5) 0.0038(5) 0.0190(6)
O6 0.0906(9) 0.0487(6) 0.0525(7) 0.0062(5) 0.0008(6) 0.0189(6)
O1 0.1022(10) 0.0531(6) 0.0437(6) -0.0009(5) 0.0000(6) 0.0172(6)
O8 0.0780(9) 0.0639(7) 0.0495(7) 0.0076(5) -0.0054(6) 0.0218(6)
O2 0.1040(10) 0.0528(7) 0.0524(7) 0.0050(5) -0.0022(7) 0.0182(7)
N1 0.0563(8) 0.0445(7) 0.0444(7) 0.0012(5) -0.0074(6) 0.0059(6)
N2 0.0604(8) 0.0522(7) 0.0407(7) 0.0014(6) -0.0027(6) 0.0111(6)
C18 0.0479(9) 0.0449(7) 0.0376(8) -0.0052(6) -0.0005(6) 0.0037(6)
C8 0.0492(9) 0.0413(7) 0.0434(8) -0.0002(6) -0.0084(7) -0.0004(6)
C6 0.0485(9) 0.0427(7) 0.0507(9) -0.0023(6) -0.0105(7) 0.0014(7)
C5 0.0480(9) 0.0393(7) 0.0458(8) -0.0020(6) -0.0086(7) -0.0001(6)
C22 0.0521(9) 0.0468(7) 0.0388(8) -0.0011(6) -0.0041(7) 0.0026(7)
C19 0.0488(9) 0.0432(7) 0.0430(8) -0.0014(6) -0.0077(6) 0.0038(6)
C20 0.0506(9) 0.0481(8) 0.0457(8) -0.0016(6) -0.0081(7) 0.0055(7)
C9 0.0508(9) 0.0457(7) 0.0414(8) -0.0026(6) -0.0065(7) -0.0025(6)
C4 0.0494(9) 0.0453(8) 0.0449(8) -0.0055(6) -0.0057(7) 0.0024(7)
C16 0.0550(9) 0.0413(7) 0.0442(8) -0.0029(6) -0.0042(7) 0.0032(7)
C23 0.0520(9) 0.0502(8) 0.0384(8) -0.0017(6) -0.0015(7) -0.0023(7)
C2 0.0571(10) 0.0494(8) 0.0458(9) -0.0038(7) -0.0053(7) 0.0076(7)
C17 0.0601(10) 0.0472(8) 0.0416(8) -0.0027(6) 0.0003(7) 0.0110(7)
C28 0.0774(12) 0.0544(9) 0.0413(9) 0.0007(7) -0.0009(8) 0.0105(8)
C10 0.0721(11) 0.0494(8) 0.0475(9) 0.0030(7) -0.0081(8) 0.0022(8)
C14 0.0665(11) 0.0575(9) 0.0430(9) 0.0032(7) -0.0037(8) 0.0104(8)
C24 0.0745(12) 0.0641(10) 0.0458(9) 0.0073(8) -0.0042(8) 0.0101(9)
C3 0.0644(10) 0.0485(8) 0.0465(9) -0.0051(7) -0.0009(7) 0.0113(7)
C11 0.0872(13) 0.0654(10) 0.0393(9) 0.0038(8) -0.0012(9) -0.0049(10)
C13 0.0806(13) 0.0634(10) 0.0550(10) -0.0012(8) 0.0025(9) 0.0205(9)
C27 0.0885(14) 0.0568(9) 0.0531(10) -0.0043(8) 0.0053(9) 0.0155(9)
C15 0.0926(14) 0.0657(10) 0.0390(9) 0.0003(8) 0.0086(9) 0.0140(10)
C12 0.0842(13) 0.0732(12) 0.0470(10) -0.0099(8) 0.0074(9) 0.0056(10)
C21 0.0830(13) 0.0561(10) 0.0758(12) -0.0110(9) -0.0193(10) 0.0258(9)
C7 0.0698(12) 0.0528(9) 0.0818(13) -0.0075(9) -0.0119(10) 0.0202(8)
C1 0.1006(16) 0.0727(12) 0.0422(10) -0.0052(8) 0.0018(9) 0.0108(11)
C26 0.0897(14) 0.0718(11) 0.0446(9) -0.0114(8) 0.0096(9) 0.0040(10)
C25 0.0883(14) 0.0802(12) 0.0358(9) 0.0042(8) 0.0033(9) 0.0041(11)

loop_
_atom_type_symbol
_atom_type_description
_atom_type_scat_dispersion_real
_atom_type_scat_dispersion_imag
_atom_type_scat_source
C C 0.0033 0.0016 'International Tables Vol C Tables 4.2.6.8 and 6.1.1.4'
H H 0.0000 0.0000 'International Tables Vol C Tables 4.2.6.8 and 6.1.1.4'
N N 0.0061 0.0033 'International Tables Vol C Tables 4.2.6.8 and 6.1.1.4'
O O 0.0106 0.0060 'International Tables Vol C Tables 4.2.6.8 and 6.1.1.4'

loop_
_geom_angle_atom_site_label_1
_geom_angle_atom_site_label_2
_geom_angle_atom_site_label_3
_geom_angle
_geom_angle_site_symmetry_1
_geom_angle_site_symmetry_3
C20 O7 C21 116.90(13) . .
C6 O3 C7 116.14(13) . .
C16 O5 C15 115.87(12) . .
C2 O1 C1 116.67(13) . .
C8 N1 C9 128.71(12) . .
C22 N2 C23 128.19(13) . .
C17 C18 C19 128.87(14) . .
N1 C8 C5 125.26(13) . .
O3 C6 C5 113.18(13) . .
O4 C6 O3 121.41(13) . .
O4 C6 C5 125.41(14) . .
C8 C5 C6 118.91(13) . .
C8 C5 C4 122.00(13) . .
C4 C5 C6 119.06(13) . .
N2 C22 C19 125.44(14) . .
C18 C19 C20 119.21(13) . .
C22 C19 C18 121.43(13) . .
C22 C19 C20 119.35(13) . .
O7 C20 C19 113.39(13) . .
O8 C20 O7 121.91(13) . .
O8 C20 C19 124.70(14) . .
C10 C9 N1 117.78(13) . .
C14 C9 N1 123.06(14) . .
C14 C9 C10 119.16(15) . .
C3 C4 C5 129.19(14) . .
O5 C16 C17 113.63(12) . .
O6 C16 O5 121.78(14) . .
O6 C16 C17 124.57(14) . .
C28 C23 N2 122.83(14) . .
C24 C23 N2 118.20(14) . .
C24 C23 C28 118.96(15) . .
O1 C2 C3 113.03(13) . .
O2 C2 O1 122.16(15) . .
O2 C2 C3 124.81(15) . .
C18 C17 C16 123.21(14) . .
C27 C28 C23 119.09(15) . .
C11 C10 C9 120.88(16) . .
C13 C14 C9 118.95(15) . .
C25 C24 C23 121.17(17) . .
C4 C3 C2 123.50(14) . .
C10 C11 C12 119.98(16) . .
C12 C13 C14 121.83(16) . .
C28 C27 C26 121.52(17) . .
C13 C12 C11 119.20(17) . .
C25 C26 C27 119.34(17) . .
C26 C25 C24 119.90(16) . .

loop_
_geom_bond_atom_site_label_1
_geom_bond_atom_site_label_2
_geom_bond_distance
_geom_bond_site_symmetry_2
O7 C20 1.3374(19) .
O7 C21 1.4379(19) .
O3 C6 1.343(2) .
O3 C7 1.4386(19) .
O4 C6 1.2144(18) .
O5 C16 1.3403(18) .
O5 C15 1.4329(19) .
O6 C16 1.2112(18) .
O1 C2 1.3473(19) .
O1 C1 1.426(2) .
O8 C20 1.2253(18) .
O2 C2 1.2026(19) .
N1 C8 1.3356(18) .
N1 C9 1.398(2) .
N2 C22 1.3330(19) .
N2 C23 1.404(2) .
C18 C19 1.447(2) .
C18 C17 1.334(2) .
C8 C5 1.372(2) .
C6 C5 1.4646(19) .
C5 C4 1.451(2) .
C22 C19 1.370(2) .
C19 C20 1.463(2) .
C9 C10 1.390(2) .
C9 C14 1.390(2) .
C4 C3 1.328(2) .
C16 C17 1.455(2) .
C23 C28 1.388(2) .
C23 C24 1.384(2) .
C2 C3 1.456(2) .
C28 C27 1.376(2) .
C10 C11 1.371(3) .
C14 C13 1.381(3) .
C24 C25 1.373(3) .
C11 C12 1.383(3) .
C13 C12 1.368(3) .
C27 C26 1.377(2) .
C26 C25 1.369(3) .
